data_7701420
loop_
_publ_author_name
'Tabe, Hiroyasu'
'Matsushima, Masaaki'
'Tanaka, Rika'
'Yamada, Yusuke'

_publ_section_title
;
 Creation and stabilisation of tuneable open metal sites in
 thiocyanato-bridged heterometallic coordination polymers to be used as
 heterogeneous catalysts
;
_journal_name_full 'Dalton Transactions'
_journal_paper_doi 10.1039/C9DT03679B
_journal_year 2019
_chemical_formula_moiety 'C8 H8 Co N6 O2 Pt S6'
_chemical_formula_sum 'C8 H8 Co N6 O2 Pt S6'
_chemical_formula_weight 666.58
_chemical_name_common 'Cobalt hexathiocyanatoplatinate(IV) dimethanolate'
_chemical_name_systematic {[Co(CH3OH)2][Pt(SCN)6]}n
_chemical_properties_physical Moisture-sensitive
_space_group_crystal_system monoclinic
_space_group_IT_number 15
_space_group_name_Hall '-C 2yc'
_space_group_name_H-M_alt 'C 1 2/c 1'
_symmetry_space_group_name_Hall '-C 2yc'
_symmetry_space_group_name_H-M 'C 1 2/c 1'
_audit_creation_date 2018-3-2
_audit_creation_method 'generated by ACTA instruction via SHELXL-2014/7'
_audit_update_record
;
2019-08-28 deposited with the CCDC.    2019-10-22 downloaded from the CCDC.
;
_cell_angle_alpha 90
_cell_angle_beta 109.9727(15)
_cell_angle_gamma 90
_cell_formula_units_Z 8
_cell_length_a 36.5312(16)
_cell_length_b 8.5217(2)
_cell_length_c 13.7907(5)
_cell_measurement_reflns_used 4387
_cell_measurement_temperature 200(2)
_cell_measurement_theta_max 27.4739
_cell_measurement_theta_min 2.3728
_cell_volume 4034.9(3)
_computing_cell_refinement 'CrystalClear (Rigaku Inc., 2008)'
_computing_data_collection 'CrystalClear (Rigaku Inc., 2008)'
_computing_data_reduction 'CrystalClear (Rigaku Inc., 2008)'
_computing_molecular_graphics 'Ortep for Windows (Farrugia, 2012)'
_computing_publication_material 'WinGX publication routines (Farrugia, 2012)'
_computing_structure_refinement 'SHELXL-2014 (Sheldrick, 2014)'
_computing_structure_solution SIR97
_diffrn_ambient_temperature 200(2)
_diffrn_detector_area_resol_mean 7.32
_diffrn_measured_fraction_theta_full 0.984
_diffrn_measured_fraction_theta_max 0.944
_diffrn_measurement_details
;
scan:
    Number of images: 600
               Slice: -80.0000 - 100.0000
         Image width: 0.3000
            Exp time: 8.0000
       Rotation axis: Phi
               Omega: 0.0000
                 Chi: 0.0000
                 Phi: 0.0000
                 XTD: 55.2307
              2theta: 24.9184
scan:
    Number of images: 200
               Slice: -15.0000 - 45.0000
         Image width: 0.3000
            Exp time: 8.0000
       Rotation axis: Omega
               Omega: 0.0000
                 Chi: 90.0000
                 Phi: 0.0000
                 XTD: 55.2307
              2theta: 24.9184
scan:
    Number of images: 200
               Slice: -15.0000 - 45.0000
         Image width: 0.3000
            Exp time: 8.0000
       Rotation axis: Omega
               Omega: 0.0000
                 Chi: 90.0000
                 Phi: 90.0000
                 XTD: 55.2307
              2theta: 24.9184
scan:
    Number of images: 200
               Slice: -15.0000 - 45.0000
         Image width: 0.3000
            Exp time: 8.0000
       Rotation axis: Omega
               Omega: 0.0000
                 Chi: 90.0000
                 Phi: 180.0000
                 XTD: 55.2307
              2theta: 24.9184
scan:
    Number of images: 200
               Slice: -15.0000 - 45.0000
         Image width: 0.3000
            Exp time: 8.0000
       Rotation axis: Omega
               Omega: 0.0000
                 Chi: 90.0000
                 Phi: 270.0000
                 XTD: 55.2307
              2theta: 24.9184

;
_diffrn_measurement_device 'Mercury CCD (2x2 bin mode)'
_diffrn_measurement_device_details 'AFC7: Eulerian 3-circle'
_diffrn_measurement_device_type 'Rigaku/MSC Mercury CCD'
_diffrn_measurement_method '\w and \f'
_diffrn_radiation_detector CCD
_diffrn_radiation_monochromator 'Graphite Monochromator'
_diffrn_radiation_source 'Rotating Anode'
_diffrn_radiation_type MoK\a
_diffrn_radiation_wavelength 0.71070
_diffrn_reflns_av_R_equivalents 0.0373
_diffrn_reflns_av_unetI/netI 0.0442
_diffrn_reflns_Laue_measured_fraction_full 0.984
_diffrn_reflns_Laue_measured_fraction_max 0.944
_diffrn_reflns_limit_h_max 27
_diffrn_reflns_limit_h_min -47
_diffrn_reflns_limit_k_max 10
_diffrn_reflns_limit_k_min -11
_diffrn_reflns_limit_l_max 17
_diffrn_reflns_limit_l_min -8
_diffrn_reflns_number 14168
_diffrn_reflns_point_group_measured_fraction_full 0.984
_diffrn_reflns_point_group_measured_fraction_max 0.944
_diffrn_reflns_reduction_process 'Lp corrections applied'
_diffrn_reflns_theta_full 25.000
_diffrn_reflns_theta_max 27.480
_diffrn_reflns_theta_min 2.373
_diffrn_source_current 150.0000
_diffrn_source_power 7.5000
_diffrn_source_voltage 50.0000
_exptl_absorpt_coefficient_mu 8.383
_exptl_absorpt_correction_T_max 1.0000
_exptl_absorpt_correction_T_min 0.7761
_exptl_absorpt_correction_type multi-scan
_exptl_absorpt_process_details 'REQAB (Rigaku, 1998)'
_exptl_crystal_colour 'intense orange'
_exptl_crystal_density_diffrn 2.195
_exptl_crystal_density_method 'not measured'
_exptl_crystal_description Block
_exptl_crystal_F_000 2520
_exptl_crystal_preparation 'mounted on the CryoLoop with Palaton oil and placed in N2 stream at 200(2) K'
_exptl_crystal_size_max 0.110
_exptl_crystal_size_mid 0.100
_exptl_crystal_size_min 0.060
_refine_diff_density_max 1.736
_refine_diff_density_min -1.316
_refine_diff_density_rms 0.170
_refine_ls_extinction_method none
_refine_ls_goodness_of_fit_ref 1.089
_refine_ls_hydrogen_treatment mixed
_refine_ls_matrix_type full
_refine_ls_number_parameters 234
_refine_ls_number_reflns 4347
_refine_ls_number_restraints 0
_refine_ls_restrained_S_all 1.089
_refine_ls_R_factor_all 0.0400
_refine_ls_R_factor_gt 0.0327
_refine_ls_shift/su_max 0.001
_refine_ls_shift/su_mean 0.000
_refine_ls_structure_factor_coef Fsqd
_refine_ls_weighting_details 'w=1/[\s^2^(Fo^2^)+(0.0265P)^2^+6.6213P] where P=(Fo^2^+2Fc^2^)/3'
_refine_ls_weighting_scheme calc
_refine_ls_wR_factor_gt 0.0659
_refine_ls_wR_factor_ref 0.0694
_reflns_number_gt 3790
_reflns_number_total 4347
_reflns_threshold_expression 'I > 2\s(I)'
_cod_data_source_file c9dt03679b2.cif
_cod_data_source_block Co[Pt(SCN)6]
_cod_depositor_comments
;
The following automatic conversions were performed:

'_exptl_absorpt_correction_type' value 'Multi-scan' changed to
'multi-scan' according to
/home/data/users/saulius/crontab/automatic-downloads/rss-feeds/RSC/lib/dictionaries/cif_core.dic
dictionary named 'cif_core.dic' version 2.4.2 from 2011-04-26.

Automatic conversion script
Id: cif_fix_values 4973 2017-02-22 13:04:09Z antanas 
;
_cod_database_code 7701420
_shelx_shelxl_version_number 2014/7
_shelx_space_group_comment
;
The symmetry employed for this shelxl refinement is uniquely defined
by the following loop, which should always be used as a source of
symmetry information in preference to the above space-group names.
They are only intended as comments.
;
_shelx_estimated_absorpt_t_min 0.459
_shelx_estimated_absorpt_t_max 0.633

loop_
_space_group_symop_operation_xyz
'x, y, z'
'-x, y, -z+1/2'
'x+1/2, y+1/2, z'
'-x+1/2, y+1/2, -z+1/2'
'-x, -y, -z'
'x, -y, z-1/2'
'-x+1/2, -y+1/2, -z'
'x+1/2, -y+1/2, z-1/2'

loop_
_atom_site_label
_atom_site_type_symbol
_atom_site_fract_x
_atom_site_fract_y
_atom_site_fract_z
_atom_site_U_iso_or_equiv
_atom_site_adp_type
_atom_site_occupancy
_atom_site_site_symmetry_order
_atom_site_calc_flag
_atom_site_refinement_flags_posn
_atom_site_refinement_flags_adp
_atom_site_refinement_flags_occupancy
_atom_site_disorder_assembly
_atom_site_disorder_group
Pt1 Pt 0.37358(2) 0.77498(2) 0.64211(2) 0.01830(7) Uani 1 1 d . . . . .
S1 S 0.36918(4) 0.9080(2) 0.78880(13) 0.0448(4) Uani 1 1 d . . . . .
C1 C 0.40577(18) 1.0362(9) 0.8218(6) 0.053(2) Uani 1 1 d . . . . .
N1 N 0.43204(18) 1.1224(9) 0.8481(6) 0.082(3) Uani 1 1 d . . . . .
S2 S 0.37388(4) 0.6189(2) 0.49934(12) 0.0403(4) Uani 1 1 d . . . . .
C2 C 0.34166(17) 0.7077(8) 0.3964(5) 0.0384(15) Uani 1 1 d . . . . .
N2 N 0.31958(18) 0.7580(8) 0.3242(5) 0.0595(18) Uani 1 1 d . . . . .
S3 S 0.44239(3) 0.80743(17) 0.70793(11) 0.0253(3) Uani 1 1 d . . . . .
C3 C 0.45929(13) 0.6879(7) 0.6387(4) 0.0294(13) Uani 1 1 d . . . . .
N3 N 0.47387(12) 0.6078(8) 0.5957(4) 0.0492(16) Uani 1 1 d . . . . .
S4 S 0.37374(4) 0.53005(19) 0.72544(13) 0.0397(4) Uani 1 1 d . . . . .
C4 C 0.41560(14) 0.5364(7) 0.8245(4) 0.0294(13) Uani 1 1 d . . . . .
N4 N 0.44421(12) 0.5348(6) 0.8921(4) 0.0350(12) Uani 1 1 d . . . . .
S5 S 0.30439(3) 0.77831(16) 0.58591(12) 0.0264(3) Uani 1 1 d . . . . .
C5 C 0.29104(12) 0.5905(7) 0.5681(4) 0.0226(11) Uani 1 1 d . . . . .
N5 N 0.27924(11) 0.4647(6) 0.5534(4) 0.0297(11) Uani 1 1 d . . . . .
S6 S 0.37715(4) 1.01125(19) 0.55469(13) 0.0367(4) Uani 1 1 d . . . . .
C6 C 0.33368(14) 1.0942(7) 0.5317(5) 0.0301(13) Uani 1 1 d . . . . .
N6 N 0.30388(12) 1.1511(6) 0.5144(4) 0.0362(12) Uani 1 1 d . . . . .
Co1 Co 0.5000 0.5000 1.0000 0.0271(3) Uani 1 2 d S . P A .
O1 O 0.49919(13) 0.7127(7) 1.0684(5) 0.0656(18) Uani 1 1 d . . . . .
H1O H 0.516(2) 0.768(10) 1.080(7) 0.079 Uiso 1 1 d . U . . .
C7 C 0.4680(4) 0.800(3) 1.081(2) 0.102(8) Uani 0.79(4) 1 d . . P A 1
H7A H 0.4441 0.7373 1.0577 0.153 Uiso 0.79(4) 1 calc R U P A 1
H7B H 0.4642 0.8967 1.0401 0.153 Uiso 0.79(4) 1 calc R U P A 1
H7C H 0.4743 0.8271 1.1540 0.153 Uiso 0.79(4) 1 calc R U P A 1
Co2 Co 0.2500 1.2500 0.5000 0.0205(2) Uani 1 2 d S . P . .
O2 O 0.24238(13) 1.3185(6) 0.3522(3) 0.0446(12) Uani 1 1 d . . . . .
H2O H 0.2233(19) 1.296(8) 0.307(6) 0.05(2) Uiso 1 1 d . . . . .
C8 C 0.2688(2) 1.3917(13) 0.3122(6) 0.086(3) Uani 1 1 d . . . . .
H8A H 0.2722 1.5017 0.3342 0.129 Uiso 1 1 calc R U . . .
H8B H 0.2586 1.3866 0.2367 0.129 Uiso 1 1 calc R U . . .
H8C H 0.2940 1.3377 0.3380 0.129 Uiso 1 1 calc R U . . .
C7B C 0.4734(15) 0.720(10) 1.138(7) 0.102(8) Uani 0.21(4) 1 d . . P A 2
H7D H 0.4746 0.8255 1.1670 0.153 Uiso 0.21(4) 1 calc R U P A 2
H7E H 0.4830 0.6436 1.1944 0.153 Uiso 0.21(4) 1 calc R U P A 2
H7F H 0.4464 0.6948 1.0968 0.153 Uiso 0.21(4) 1 calc R U P A 2

loop_
_atom_site_aniso_label
_atom_site_aniso_U_11
_atom_site_aniso_U_22
_atom_site_aniso_U_33
_atom_site_aniso_U_23
_atom_site_aniso_U_13
_atom_site_aniso_U_12
Pt1 0.01539(10) 0.01866(13) 0.01921(11) -0.00120(8) 0.00381(7) 0.00087(7)
S1 0.0412(8) 0.0538(12) 0.0463(10) -0.0274(9) 0.0239(7) -0.0157(8)
C1 0.048(4) 0.053(5) 0.061(5) -0.027(4) 0.022(3) -0.007(3)
N1 0.065(4) 0.084(6) 0.099(6) -0.055(5) 0.033(4) -0.036(4)
S2 0.0324(7) 0.0534(12) 0.0284(8) -0.0144(8) 0.0019(6) 0.0098(7)
C2 0.037(3) 0.048(4) 0.029(4) -0.006(3) 0.009(3) -0.003(3)
N2 0.062(4) 0.070(5) 0.031(4) 0.005(3) -0.004(3) -0.006(3)
S3 0.0155(5) 0.0311(8) 0.0277(7) -0.0051(6) 0.0054(5) -0.0006(5)
C3 0.018(2) 0.037(4) 0.028(3) -0.006(3) 0.001(2) -0.002(2)
N3 0.018(2) 0.080(5) 0.044(3) -0.027(3) 0.003(2) 0.004(2)
S4 0.0305(7) 0.0311(9) 0.0400(9) 0.0130(8) -0.0106(6) -0.0080(6)
C4 0.029(3) 0.029(3) 0.026(3) 0.010(3) 0.005(2) 0.000(2)
N4 0.026(2) 0.041(3) 0.031(3) 0.017(3) 0.001(2) -0.004(2)
S5 0.0166(6) 0.0180(7) 0.0422(9) -0.0010(6) 0.0069(5) 0.0004(5)
C5 0.017(2) 0.028(3) 0.020(3) 0.000(2) 0.0027(19) 0.001(2)
N5 0.023(2) 0.025(3) 0.038(3) -0.001(2) 0.0059(19) 0.000(2)
S6 0.0205(6) 0.0344(9) 0.0572(11) 0.0180(8) 0.0159(6) 0.0040(6)
C6 0.024(2) 0.022(3) 0.044(4) 0.006(3) 0.011(2) 0.000(2)
N6 0.025(2) 0.021(3) 0.061(4) 0.007(3) 0.013(2) -0.001(2)
Co1 0.0168(4) 0.0344(7) 0.0260(6) 0.0097(5) 0.0019(4) -0.0042(4)
O1 0.033(2) 0.051(4) 0.104(5) -0.030(3) 0.012(3) -0.003(2)
C7 0.051(6) 0.086(14) 0.16(2) -0.045(13) 0.025(9) 0.025(7)
Co2 0.0157(4) 0.0187(6) 0.0236(5) 0.0018(4) 0.0023(4) 0.0000(4)
O2 0.043(2) 0.061(4) 0.025(2) 0.009(2) 0.004(2) -0.017(2)
C8 0.085(6) 0.130(9) 0.046(5) 0.011(6) 0.027(4) -0.052(6)
C7B 0.051(6) 0.086(14) 0.16(2) -0.045(13) 0.025(9) 0.025(7)

loop_
_atom_type_symbol
_atom_type_description
_atom_type_scat_dispersion_real
_atom_type_scat_dispersion_imag
_atom_type_scat_source
C C 0.0033 0.0016 'International Tables Vol C Tables 4.2.6.8 and 6.1.1.4'
N N 0.0061 0.0033 'International Tables Vol C Tables 4.2.6.8 and 6.1.1.4'
O O 0.0106 0.0060 'International Tables Vol C Tables 4.2.6.8 and 6.1.1.4'
S S 0.1246 0.1234 'International Tables Vol C Tables 4.2.6.8 and 6.1.1.4'
Co Co 0.3494 0.9721 'International Tables Vol C Tables 4.2.6.8 and 6.1.1.4'
Pt Pt -1.7033 8.3905 'International Tables Vol C Tables 4.2.6.8 and 6.1.1.4'
H H 0.0000 0.0000 'International Tables Vol C Tables 4.2.6.8 and 6.1.1.4'

loop_
_geom_angle_atom_site_label_1
_geom_angle_atom_site_label_2
_geom_angle_atom_site_label_3
_geom_angle
_geom_angle_site_symmetry_1
_geom_angle_site_symmetry_3
S1 Pt1 S6 93.40(6) . .
S1 Pt1 S5 84.15(5) . .
S6 Pt1 S5 93.50(5) . .
S1 Pt1 S2 173.64(6) . .
S6 Pt1 S2 92.14(6) . .
S5 Pt1 S2 92.39(5) . .
S1 Pt1 S3 89.41(5) . .
S6 Pt1 S3 82.01(5) . .
S5 Pt1 S3 171.93(5) . .
S2 Pt1 S3 94.46(5) . .
S1 Pt1 S4 89.83(6) . .
S6 Pt1 S4 175.66(5) . .
S5 Pt1 S4 89.71(5) . .
S2 Pt1 S4 84.81(6) . .
S3 Pt1 S4 95.14(5) . .
C1 S1 Pt1 105.4(2) . .
N1 C1 S1 177.5(9) . .
C2 S2 Pt1 104.3(2) . .
N2 C2 S2 175.5(7) . .
C3 S3 Pt1 105.21(18) . .
N3 C3 S3 174.7(5) . .
C3 N3 Co1 169.0(6) . 2_656
C4 S4 Pt1 102.6(2) . .
N4 C4 S4 177.5(6) . .
C4 N4 Co1 169.1(5) . .
C5 S5 Pt1 105.16(16) . .
N5 C5 S5 175.3(4) . .
C5 N5 Co2 169.1(5) . 1_545
C6 S6 Pt1 104.0(2) . .
N6 C6 S6 179.0(6) . .
C6 N6 Co2 173.6(5) . .
O1 Co1 O1 180.0 5_667 .
O1 Co1 N3 89.0(3) 5_667 6_566
O1 Co1 N3 91.0(3) . 6_566
O1 Co1 N3 91.0(3) 5_667 2_656
O1 Co1 N3 89.0(3) . 2_656
N3 Co1 N3 180.00(17) 6_566 2_656
O1 Co1 N4 87.8(2) 5_667 .
O1 Co1 N4 92.2(2) . .
N3 Co1 N4 88.11(17) 6_566 .
N3 Co1 N4 91.89(17) 2_656 .
O1 Co1 N4 92.2(2) 5_667 5_667
O1 Co1 N4 87.8(2) . 5_667
N3 Co1 N4 91.89(17) 6_566 5_667
N3 Co1 N4 88.11(17) 2_656 5_667
N4 Co1 N4 180.0(3) . 5_667
C7 O1 Co1 131.2(7) . .
C7B O1 Co1 115(3) . .
C7 O1 H1O 106(7) . .
C7B O1 H1O 118(8) . .
Co1 O1 H1O 121(7) . .
O1 C7 H7A 109.5 . .
O1 C7 H7B 109.5 . .
H7A C7 H7B 109.5 . .
O1 C7 H7C 109.5 . .
H7A C7 H7C 109.5 . .
H7B C7 H7C 109.5 . .
O2 Co2 O2 180.0 7_576 .
O2 Co2 N6 89.2(2) 7_576 .
O2 Co2 N6 90.8(2) . .
O2 Co2 N6 90.8(2) 7_576 7_576
O2 Co2 N6 89.2(2) . 7_576
N6 Co2 N6 180.00(10) . 7_576
O2 Co2 N5 91.10(19) 7_576 1_565
O2 Co2 N5 88.90(19) . 1_565
N6 Co2 N5 88.20(17) . 1_565
N6 Co2 N5 91.80(17) 7_576 1_565
O2 Co2 N5 88.90(19) 7_576 7_566
O2 Co2 N5 91.10(19) . 7_566
N6 Co2 N5 91.80(17) . 7_566
N6 Co2 N5 88.20(17) 7_576 7_566
N5 Co2 N5 180.0(2) 1_565 7_566
C8 O2 Co2 129.6(4) . .
C8 O2 H2O 109(5) . .
Co2 O2 H2O 121(5) . .
O2 C8 H8A 109.5 . .
O2 C8 H8B 109.5 . .
H8A C8 H8B 109.5 . .
O2 C8 H8C 109.5 . .
H8A C8 H8C 109.5 . .
H8B C8 H8C 109.5 . .
O1 C7B H7D 109.5 . .
O1 C7B H7E 109.5 . .
H7D C7B H7E 109.5 . .
O1 C7B H7F 109.5 . .
H7D C7B H7F 109.5 . .
H7E C7B H7F 109.5 . .

loop_
_geom_bond_atom_site_label_1
_geom_bond_atom_site_label_2
_geom_bond_distance
_geom_bond_site_symmetry_2
Pt1 S1 2.3719(15) .
Pt1 S6 2.3730(15) .
Pt1 S5 2.3772(12) .
Pt1 S2 2.3790(15) .
Pt1 S3 2.3793(11) .
Pt1 S4 2.3817(16) .
S1 C1 1.665(7) .
C1 N1 1.164(8) .
S2 C2 1.683(7) .
C2 N2 1.130(8) .
S3 C3 1.653(6) .
C3 N3 1.147(7) .
N3 Co1 2.088(5) 2_656
S4 C4 1.668(5) .
C4 N4 1.138(7) .
N4 Co1 2.094(4) .
S5 C5 1.667(6) .
C5 N5 1.147(7) .
N5 Co2 2.120(5) 1_545
S6 C6 1.667(5) .
C6 N6 1.140(6) .
N6 Co2 2.087(4) .
Co1 O1 2.048(6) 5_667
Co1 O1 2.048(6) .
Co1 N3 2.088(5) 6_566
Co1 N3 2.088(5) 2_656
Co1 N4 2.094(4) 5_667
O1 C7 1.421(13) .
O1 C7B 1.56(7) .
O1 H1O 0.74(8) .
C7 H7A 0.9800 .
C7 H7B 0.9800 .
C7 H7C 0.9800 .
Co2 O2 2.046(4) 7_576
Co2 O2 2.046(4) .
Co2 N6 2.087(4) 7_576
Co2 N5 2.120(5) 1_565
Co2 N5 2.120(5) 7_566
O2 C8 1.411(7) .
O2 H2O 0.79(7) .
C8 H8A 0.9800 .
C8 H8B 0.9800 .
C8 H8C 0.9800 .
C7B H7D 0.9800 .
C7B H7E 0.9800 .
C7B H7F 0.9800 .

loop_
_geom_hbond_atom_site_label_D
_geom_hbond_atom_site_label_H
_geom_hbond_atom_site_label_A
_geom_hbond_distance_DH
_geom_hbond_distance_HA
_geom_hbond_distance_DA
_geom_hbond_angle_DHA
_geom_hbond_site_symmetry_A
O1 H1O N1 0.74(8) 2.05(8) 2.763(8) 162(10) 5_677
O2 H2O N2 0.79(7) 1.97(7) 2.747(7) 169(7) 4

loop_
_geom_torsion_atom_site_label_1
_geom_torsion_atom_site_label_2
_geom_torsion_atom_site_label_3
_geom_torsion_atom_site_label_4
_geom_torsion
_geom_torsion_site_symmetry_4
Pt1 S3 C3 N3 -174(7) .
S3 C3 N3 Co1 -92(7) 2_656
